data_4004064
loop_
_publ_author_name
'Zhang, Zi-Peng'
'Liu, Xin'
'Liu, Xiaomeng'
'Lu, Zhong-Wei'
'Sui, Xin'
'Zhen, Bo-Yu'
'Lin, Zheshuai'
'Chen, Ling'
'Wu, Li-Ming'

_publ_section_title
;
 Driving Nonlinear Optical Activity with Dipolar 2-Aminopyrimidinium
 Cations in (C4H6N3)+(H2PO3)&#x2212;
;
_journal_issue 4
_journal_name_full 'Chemistry of Materials'
_journal_page_first 1976
_journal_page_last 1984
_journal_paper_doi 10.1021/acs.chemmater.2c00002
_journal_volume 34
_journal_year 2022
_chemical_formula_sum 'C2 H4 N1.5 O1.5 P0.5'
_chemical_formula_weight 88.55
_space_group_IT_number 4
_space_group_name_Hall 'P 2yb'
_space_group_name_H-M_alt 'P 1 21 1'
_symmetry_cell_setting monoclinic
_symmetry_space_group_name_H-M 'P 1 21 1'
_atom_sites_solution_hydrogens none
_atom_sites_solution_primary direct
_atom_sites_solution_secondary difmap
_audit_creation_method SHELXL-97
_cell_angle_alpha 90.00
_cell_angle_beta 95.350(4)
_cell_angle_gamma 90.00
_cell_formula_units_Z 4
_cell_length_a 4.5360(4)
_cell_length_b 17.4264(16)
_cell_length_c 4.7517(4)
_cell_measurement_reflns_used 327
_cell_measurement_temperature 273(2)
_cell_measurement_theta_max 27.2495
_cell_measurement_theta_min 4.5842
_cell_volume 373.97(6)
_computing_structure_refinement 'SHELXL-97 (Sheldrick, 1997)'
_computing_structure_solution 'SHELXS-97 (Sheldrick, 1990)'
_diffrn_ambient_temperature 273(2)
_diffrn_measured_fraction_theta_full 0.995
_diffrn_measured_fraction_theta_max 0.995
_diffrn_measurement_device
;
Mercury2 (2x2 bin mode)
;
_diffrn_radiation_detector CCD
_diffrn_radiation_monochromator graphite
_diffrn_radiation_source 'fine-focus sealed tube'
_diffrn_radiation_type MoK\a
_diffrn_radiation_wavelength 0.71073
_diffrn_reflns_av_R_equivalents 0.0437
_diffrn_reflns_av_sigmaI/netI 0.0335
_diffrn_reflns_limit_h_max 5
_diffrn_reflns_limit_h_min -5
_diffrn_reflns_limit_k_max 22
_diffrn_reflns_limit_k_min -22
_diffrn_reflns_limit_l_max 6
_diffrn_reflns_limit_l_min -6
_diffrn_reflns_number 7160
_diffrn_reflns_theta_full 27.52
_diffrn_reflns_theta_max 27.52
_diffrn_reflns_theta_min 4.31
_exptl_absorpt_coefficient_mu 0.330
_exptl_absorpt_correction_T_max 1.0000
_exptl_absorpt_correction_T_min 0.6347
_exptl_absorpt_correction_type multi-scan
_exptl_crystal_colour 'Light yellow'
_exptl_crystal_density_diffrn 1.573
_exptl_crystal_density_method 'not measured'
_exptl_crystal_description Prism
_exptl_crystal_F_000 184
_exptl_crystal_size_max 0.0500
_exptl_crystal_size_mid 0.0300
_exptl_crystal_size_min 0.0200
_refine_diff_density_max 0.159
_refine_diff_density_min -0.236
_refine_diff_density_rms 0.041
_refine_ls_abs_structure_details 'Flack H D (1983), Acta Cryst. A39, 876-881'
_refine_ls_abs_structure_Flack 0.06(10)
_refine_ls_extinction_method none
_refine_ls_goodness_of_fit_ref 1.086
_refine_ls_hydrogen_treatment none
_refine_ls_matrix_type full
_refine_ls_number_parameters 105
_refine_ls_number_reflns 1690
_refine_ls_number_restraints 1
_refine_ls_restrained_S_all 1.086
_refine_ls_R_factor_all 0.0349
_refine_ls_R_factor_gt 0.0313
_refine_ls_shift/su_max 0.000
_refine_ls_shift/su_mean 0.000
_refine_ls_structure_factor_coef Fsqd
_refine_ls_weighting_details 'calc w=1/[\s^2^(Fo^2^)+(0.0335P)^2^+0.0502P] where P=(Fo^2^+2Fc^2^)/3'
_refine_ls_weighting_scheme calc
_refine_ls_wR_factor_gt 0.0711
_refine_ls_wR_factor_ref 0.0730
_reflns_number_gt 1584
_reflns_number_total 1690
_reflns_threshold_expression >2sigma(I)
_cod_data_source_file cm2c00002_si_002.cif
_cod_data_source_block 12aph3po30102_0m
_cod_depositor_comments
;
The following automatic conversions were performed:

data item '_exptl_absorpt_correction_type' value 'Multi-scan' was
changed to 'multi-scan' in accordance with the
/home/data/users/saulius/crontab/automatic-downloads/current/ACS/lib/dictionaries/cif_core.dic
dictionary named 'cif_core.dic' version 2.4.2 last updated on
2011-04-26.

Automatic conversion script
Id: cif_fix_values 7556 2019-12-06 15:28:31Z antanas 
;
_cod_original_sg_symbol_H-M P21
_cod_original_formula_sum 'C2 H4 N1.50 O1.50 P0.50'
_cod_database_code 4004064

loop_
_symmetry_equiv_pos_as_xyz
'x, y, z'
'-x, y+1/2, -z'

loop_
_atom_site_label
_atom_site_type_symbol
_atom_site_fract_x
_atom_site_fract_y
_atom_site_fract_z
_atom_site_U_iso_or_equiv
_atom_site_adp_type
_atom_site_occupancy
_atom_site_symmetry_multiplicity
_atom_site_calc_flag
_atom_site_refinement_flags
_atom_site_disorder_assembly
_atom_site_disorder_group
P1 P -0.40979(10) -0.41864(3) -0.79426(10) 0.03088(14) Uani 1 1 d . . .
O1 O -0.5934(3) -0.43225(9) -1.0672(3) 0.0404(4) Uani 1 1 d . . .
O2 O -0.4063(4) -0.33776(8) -0.6837(3) 0.0411(4) Uani 1 1 d . . .
N1 N -0.2305(4) -0.72770(11) -1.1353(4) 0.0343(4) Uani 1 1 d . . .
H1 H -0.3451 -0.7650 -1.1921 0.041 Uiso 1 1 calc R . .
C1 C -0.0316(4) -0.73764(11) -0.9074(4) 0.0312(5) Uani 1 1 d . . .
C2 C -0.2516(5) -0.66048(14) -1.2742(5) 0.0415(5) Uani 1 1 d . . .
H2 H -0.3908 -0.6544 -1.4291 0.050 Uiso 1 1 calc R . .
N2 N 0.1588(4) -0.68082(11) -0.8197(4) 0.0394(5) Uani 1 1 d . . .
C3 C -0.0694(6) -0.60126(15) -1.1881(6) 0.0483(6) Uani 1 1 d . . .
H3 H -0.0814 -0.5539 -1.2785 0.058 Uiso 1 1 calc R . .
N3 N -0.0246(5) -0.80223(11) -0.7693(4) 0.0400(4) Uani 1 1 d . . .
H5 H 0.1003 -0.8086 -0.6236 0.048 Uiso 1 1 calc R . .
H6 H -0.1449 -0.8386 -0.8239 0.048 Uiso 1 1 calc R . .
C4 C 0.1350(6) -0.61538(14) -0.9588(6) 0.0464(6) Uani 1 1 d . . .
H4 H 0.2642 -0.5760 -0.8990 0.056 Uiso 1 1 calc R . .
O3 O -0.5114(5) -0.47650(10) -0.5704(3) 0.0522(5) Uani 1 1 d . . .
H7 H -0.5241 -0.4541 -0.4203 0.078 Uiso 1 1 calc R . .
H8 H -0.139(5) -0.4422(13) -0.804(5) 0.035(6) Uiso 1 1 d . . .

loop_
_atom_site_aniso_label
_atom_site_aniso_U_11
_atom_site_aniso_U_22
_atom_site_aniso_U_33
_atom_site_aniso_U_23
_atom_site_aniso_U_13
_atom_site_aniso_U_12
P1 0.0335(2) 0.0316(2) 0.0266(2) -0.0022(2) -0.00263(17) 0.0022(2)
O1 0.0532(9) 0.0437(10) 0.0230(7) -0.0032(6) -0.0033(6) 0.0003(7)
O2 0.0506(10) 0.0325(8) 0.0370(9) -0.0036(7) -0.0121(7) 0.0015(7)
N1 0.0355(10) 0.0342(9) 0.0319(10) -0.0041(8) -0.0035(8) 0.0003(8)
C1 0.0304(11) 0.0344(11) 0.0282(11) -0.0043(9) 0.0000(8) 0.0028(9)
C2 0.0448(13) 0.0443(12) 0.0343(12) 0.0042(10) -0.0020(10) 0.0125(10)
N2 0.0392(10) 0.0376(11) 0.0391(12) -0.0048(8) -0.0087(9) -0.0017(8)
C3 0.0586(17) 0.0351(13) 0.0508(16) 0.0068(11) 0.0021(13) 0.0053(11)
N3 0.0443(11) 0.0386(10) 0.0345(10) 0.0021(8) -0.0102(8) -0.0053(8)
C4 0.0513(15) 0.0353(12) 0.0518(15) -0.0066(11) 0.0011(12) -0.0059(11)
O3 0.0939(15) 0.0367(8) 0.0257(8) -0.0024(6) 0.0043(9) -0.0040(9)

loop_
_atom_type_symbol
_atom_type_description
_atom_type_scat_dispersion_real
_atom_type_scat_dispersion_imag
_atom_type_scat_source
C C 0.0033 0.0016 'International Tables Vol C Tables 4.2.6.8 and 6.1.1.4'
H H 0.0000 0.0000 'International Tables Vol C Tables 4.2.6.8 and 6.1.1.4'
N N 0.0061 0.0033 'International Tables Vol C Tables 4.2.6.8 and 6.1.1.4'
O O 0.0106 0.0060 'International Tables Vol C Tables 4.2.6.8 and 6.1.1.4'
P P 0.1023 0.0942 'International Tables Vol C Tables 4.2.6.8 and 6.1.1.4'

loop_
_geom_angle_atom_site_label_1
_geom_angle_atom_site_label_2
_geom_angle_atom_site_label_3
_geom_angle
_geom_angle_site_symmetry_1
_geom_angle_site_symmetry_3
_geom_angle_publ_flag
O1 P1 O2 116.05(9) . . ?
O1 P1 O3 108.18(10) . . ?
O2 P1 O3 111.12(10) . . ?
C2 N1 C1 121.05(19) . . ?
N3 C1 N2 119.49(19) . . ?
N3 C1 N1 119.78(18) . . ?
N2 C1 N1 120.73(19) . . ?
N1 C2 C3 120.0(2) . . ?
C4 N2 C1 117.28(19) . . ?
C2 C3 C4 116.4(2) . . ?
N2 C4 C3 124.5(2) . . ?

loop_
_geom_bond_atom_site_label_1
_geom_bond_atom_site_label_2
_geom_bond_distance
_geom_bond_site_symmetry_2
_geom_bond_publ_flag
P1 O1 1.4935(14) . ?
P1 O2 1.5039(15) . ?
P1 O3 1.5658(17) . ?
N1 C2 1.343(3) . ?
N1 C1 1.354(2) . ?
C1 N3 1.302(3) . ?
C1 N2 1.354(3) . ?
C2 C3 1.361(4) . ?
N2 C4 1.318(3) . ?
C3 C4 1.385(4) . ?
